data_4036118
loop_
_publ_author_name
'Lee, Jihoon'
'Panek, James S.'

_publ_section_title
;
 Total synthesis of (+)-isatisine a: application of a silicon-directed
 mukaiyama-type [3 + 2]-annulation.
;
_journal_issue 6
_journal_name_full 'The Journal of organic chemistry'
_journal_page_first 2959
_journal_page_last 2971
_journal_paper_doi 10.1021/acs.joc.5b00051
_journal_volume 80
_journal_year 2015
_chemical_absolute_configuration rmad
_chemical_formula_moiety 'C26 H25 Br N2 O6'
_chemical_formula_sum 'C26 H25 Br N2 O6'
_chemical_formula_weight 541.39
_space_group_IT_number 4
_space_group_name_Hall 'P 2yb'
_space_group_name_H-M_alt 'P 1 21 1'
_symmetry_cell_setting monoclinic
_symmetry_space_group_name_Hall 'P 2yb'
_symmetry_space_group_name_H-M 'P 1 21 1'
_atom_sites_solution_hydrogens geom
_atom_sites_solution_primary direct
_atom_sites_solution_secondary difmap
_audit_creation_method SHELXL-97
_audit_update_record
;
2010-07-20 # Formatted by publCIF
;
_cell_angle_alpha 90.00
_cell_angle_beta 109.6910(10)
_cell_angle_gamma 90.00
_cell_formula_units_Z 2
_cell_length_a 8.2080(3)
_cell_length_b 14.4061(5)
_cell_length_c 10.6072(4)
_cell_measurement_reflns_used 9770
_cell_measurement_temperature 90(2)
_cell_measurement_theta_max 132.095
_cell_measurement_theta_min 8.855
_cell_volume 1180.91(7)
_computing_cell_refinement 'SAINT (Bruker, 2006)'
_computing_data_collection 'APEX2 (Bruker, 2006)'
_computing_data_reduction 'SAINT (Bruker, 2006)'
_computing_structure_refinement 'SHELXL-97 (Sheldrick, 1997)'
_computing_structure_solution 'SHELXS-97 (Sheldrick, 1990)'
_diffrn_ambient_temperature 90(2)
_diffrn_measured_fraction_theta_full 0.993
_diffrn_measured_fraction_theta_max 0.993
_diffrn_measurement_device_type 'Bruker Proteum-R'
_diffrn_measurement_method '\w & \f scans'
_diffrn_radiation_monochromator graphite
_diffrn_radiation_source 'fine-focus sealed tube'
_diffrn_radiation_type CuK\a
_diffrn_radiation_wavelength 1.54178
_diffrn_reflns_av_R_equivalents 0.0276
_diffrn_reflns_av_sigmaI/netI 0.0165
_diffrn_reflns_limit_h_max 9
_diffrn_reflns_limit_h_min -9
_diffrn_reflns_limit_k_max 16
_diffrn_reflns_limit_k_min -16
_diffrn_reflns_limit_l_max 12
_diffrn_reflns_limit_l_min -12
_diffrn_reflns_number 28807
_diffrn_reflns_theta_full 66.43
_diffrn_reflns_theta_max 66.43
_diffrn_reflns_theta_min 4.43
_diffrn_standards_decay_% 0
_diffrn_standards_interval_count 0
_diffrn_standards_interval_time 0
_diffrn_standards_number 0
_exptl_absorpt_coefficient_mu 2.765
_exptl_absorpt_correction_T_max 0.7528
_exptl_absorpt_correction_T_min 0.6737
_exptl_absorpt_correction_type multi-scan
_exptl_absorpt_process_details 'SADABS (Sheldrick, 2006)'
_exptl_crystal_colour colorless
_exptl_crystal_density_diffrn 1.523
_exptl_crystal_density_method 'not measured'
_exptl_crystal_description block
_exptl_crystal_F_000 556
_exptl_crystal_size_max 0.073
_exptl_crystal_size_mid 0.072
_exptl_crystal_size_min 0.062
_refine_diff_density_max 0.690
_refine_diff_density_min -0.232
_refine_diff_density_rms 0.061
_refine_ls_abs_structure_details 'Flack H D (1983), Acta Cryst. A39, 876-881'
_refine_ls_abs_structure_Flack -0.009(9)
_refine_ls_extinction_method none
_refine_ls_goodness_of_fit_ref 0.769
_refine_ls_hydrogen_treatment constr
_refine_ls_matrix_type full
_refine_ls_number_parameters 319
_refine_ls_number_reflns 4086
_refine_ls_number_restraints 1
_refine_ls_restrained_S_all 0.769
_refine_ls_R_factor_all 0.0250
_refine_ls_R_factor_gt 0.0249
_refine_ls_shift/su_max 0.002
_refine_ls_shift/su_mean 0.000
_refine_ls_structure_factor_coef Fsqd
_refine_ls_weighting_details 'calc w=1/[\s^2^(Fo^2^)+(0.1000P)^2^+0.0000P] where P=(Fo^2^+2Fc^2^)/3'
_refine_ls_weighting_scheme calc
_refine_ls_wR_factor_gt 0.0763
_refine_ls_wR_factor_ref 0.0766
_reflns_number_gt 4076
_reflns_number_total 4086
_reflns_threshold_expression >2sigma(I)
_cod_data_source_file jo5b00051_si_001.cif
_cod_data_source_block jihoon1_0m
_cod_original_sg_symbol_H-M P21
_cod_database_code 4036118

loop_
_symmetry_equiv_pos_as_xyz
'x, y, z'
'-x, y+1/2, -z'

loop_
_atom_site_label
_atom_site_type_symbol
_atom_site_fract_x
_atom_site_fract_y
_atom_site_fract_z
_atom_site_U_iso_or_equiv
_atom_site_adp_type
_atom_site_occupancy
_atom_site_symmetry_multiplicity
_atom_site_calc_flag
_atom_site_refinement_flags
Br1 Br 1.02167(2) 0.249404(14) 1.199019(17) 0.02431(9) Uani 1 1 d .
O1 O 0.77497(16) 0.19639(10) 0.80268(13) 0.0180(3) Uani 1 1 d .
O2 O 0.44671(19) 0.28787(11) 0.83550(15) 0.0213(3) Uani 1 1 d .
N2 N 1.1566(2) -0.08529(13) 0.65400(17) 0.0199(3) Uani 1 1 d .
H2 H 1.1305 -0.1322 0.5977 0.024 Uiso 1 1 calc R
O4 O 0.53975(16) 0.20763(11) 0.45391(13) 0.0218(3) Uani 1 1 d .
O5 O 0.78064(17) 0.11866(11) 0.48591(14) 0.0202(3) Uani 1 1 d .
O6 O 1.01094(18) 0.28639(11) 0.54201(14) 0.0222(3) Uani 1 1 d .
C11 C 1.0646(2) 0.08488(15) 1.05279(19) 0.0173(4) Uani 1 1 d .
C14 C 0.9941(3) -0.03379(17) 1.2381(2) 0.0243(5) Uani 1 1 d .
H14 H 0.9700 -0.0739 1.3007 0.029 Uiso 1 1 calc R
C13 C 0.9956(3) 0.06209(17) 1.2564(2) 0.0230(4) Uani 1 1 d .
H13 H 0.9719 0.0873 1.3312 0.028 Uiso 1 1 calc R
C12 C 1.0316(2) 0.12017(16) 1.1658(2) 0.0190(4) Uani 1 1 d .
C9 C 1.0495(2) 0.12813(14) 0.80506(19) 0.0152(4) Uani 1 1 d .
C1 C 0.8508(2) 0.13044(14) 0.73862(19) 0.0154(4) Uani 1 1 d .
H1 H 0.7970 0.0675 0.7318 0.018 Uiso 1 1 calc R
C2 C 0.6106(2) 0.22012(14) 0.7024(2) 0.0189(4) Uani 1 1 d .
H2A H 0.5303 0.1659 0.6869 0.023 Uiso 1 1 calc R
C25 C 0.5258(3) 0.30443(16) 0.7380(2) 0.0218(4) Uani 1 1 d .
H25B H 0.6142 0.3536 0.7714 0.026 Uiso 1 1 calc R
H25A H 0.4370 0.3281 0.6557 0.026 Uiso 1 1 calc R
C26 C 0.5659(3) 0.29387(18) 0.9699(2) 0.0266(4) Uani 1 1 d .
H26A H 0.6616 0.2504 0.9812 0.040 Uiso 1 1 calc R
H26B H 0.5061 0.2781 1.0329 0.040 Uiso 1 1 calc R
H26C H 0.6114 0.3572 0.9874 0.040 Uiso 1 1 calc R
C15 C 1.0279(3) -0.07094(16) 1.1280(2) 0.0228(4) Uani 1 1 d .
H15 H 1.0268 -0.1362 1.1151 0.027 Uiso 1 1 calc R
C16 C 1.0631(2) -0.01150(16) 1.0373(2) 0.0192(4) Uani 1 1 d .
H16 H 1.0868 -0.0371 0.9628 0.023 Uiso 1 1 calc R
C18 C 1.1244(2) 0.04087(14) 0.76871(18) 0.0165(4) Uani 1 1 d .
C19 C 1.3061(2) 0.01769(13) 0.81005(18) 0.0165(4) Uani 1 1 d .
C24 C 1.3195(3) -0.06205(15) 0.7354(2) 0.0175(4) Uani 1 1 d .
C23 C 1.4793(3) -0.10363(16) 0.7500(2) 0.0206(4) Uani 1 1 d .
H23 H 1.4873 -0.1558 0.6977 0.025 Uiso 1 1 calc R
C22 C 1.6247(3) -0.06569(17) 0.8436(2) 0.0234(5) Uani 1 1 d .
H22 H 1.7347 -0.0927 0.8564 0.028 Uiso 1 1 calc R
C21 C 1.6131(3) 0.01197(15) 0.9204(2) 0.0211(4) Uani 1 1 d .
H21 H 1.7154 0.0358 0.9847 0.025 Uiso 1 1 calc R
C20 C 1.4563(3) 0.05448(14) 0.9044(2) 0.0193(4) Uani 1 1 d .
H20 H 1.4504 0.1074 0.9561 0.023 Uiso 1 1 calc R
C17 C 1.0406(2) -0.02407(15) 0.6740(2) 0.0191(4) Uani 1 1 d .
H17 H 0.9192 -0.0261 0.6288 0.023 Uiso 1 1 calc R
C4 C 0.8207(2) 0.17546(15) 0.60017(19) 0.0167(4) Uani 1 1 d .
C3 C 0.6603(2) 0.23699(15) 0.57725(19) 0.0183(4) Uani 1 1 d .
H3 H 0.6908 0.3037 0.5719 0.022 Uiso 1 1 calc R
C7 C 0.5963(3) 0.12095(16) 0.4164(2) 0.0233(4) Uani 1 1 d .
C8 C 0.5650(3) 0.1229(2) 0.2673(2) 0.0319(6) Uani 1 1 d .
H8A H 0.4414 0.1322 0.2186 0.048 Uiso 1 1 calc R
H8B H 0.6023 0.0639 0.2399 0.048 Uiso 1 1 calc R
H8C H 0.6310 0.1739 0.2468 0.048 Uiso 1 1 calc R
C6 C 0.5080(3) 0.03979(19) 0.4583(2) 0.0310(5) Uani 1 1 d .
H6C H 0.5304 0.0427 0.5550 0.047 Uiso 1 1 calc R
H6B H 0.5536 -0.0186 0.4363 0.047 Uiso 1 1 calc R
H6A H 0.3830 0.0429 0.4106 0.047 Uiso 1 1 calc R
C5 C 0.9893(2) 0.23010(13) 0.62048(19) 0.0163(4) Uani 1 1 d .
N1 N 1.1016(2) 0.20793(12) 0.74049(15) 0.0156(3) Uani 1 1 d .
H1A H 1.1987 0.2385 0.7780 0.019 Uiso 1 1 calc R
C10 C 1.1125(2) 0.14818(15) 0.95872(19) 0.0156(4) Uani 1 1 d .
O3 O 1.20371(19) 0.21447(11) 0.99960(14) 0.0212(3) Uani 1 1 d .

loop_
_atom_site_aniso_label
_atom_site_aniso_U_11
_atom_site_aniso_U_22
_atom_site_aniso_U_33
_atom_site_aniso_U_23
_atom_site_aniso_U_13
_atom_site_aniso_U_12
Br1 0.03159(13) 0.02217(14) 0.02200(13) -0.00396(8) 0.01273(9) 0.00037(8)
O1 0.0161(6) 0.0222(7) 0.0161(6) -0.0012(6) 0.0058(5) 0.0010(6)
O2 0.0186(7) 0.0269(8) 0.0198(7) -0.0031(6) 0.0081(6) -0.0006(6)
N2 0.0234(8) 0.0187(8) 0.0161(7) -0.0046(7) 0.0047(6) -0.0003(7)
O4 0.0181(6) 0.0285(8) 0.0157(7) 0.0013(6) 0.0017(5) 0.0050(6)
O5 0.0181(7) 0.0256(7) 0.0138(7) -0.0026(6) 0.0013(5) 0.0021(6)
O6 0.0215(7) 0.0255(7) 0.0202(7) 0.0060(6) 0.0079(6) 0.0011(6)
C11 0.0129(8) 0.0233(10) 0.0138(9) 0.0010(8) 0.0019(7) 0.0009(7)
C14 0.0270(10) 0.0265(12) 0.0225(10) 0.0079(9) 0.0122(9) 0.0011(9)
C13 0.0252(9) 0.0279(12) 0.0164(10) -0.0016(8) 0.0075(8) 0.0027(8)
C12 0.0193(9) 0.0192(11) 0.0165(9) 0.0008(8) 0.0036(7) 0.0014(8)
C9 0.0155(9) 0.0152(9) 0.0142(10) 0.0005(7) 0.0040(7) -0.0019(7)
C1 0.0149(9) 0.0180(10) 0.0125(9) 0.0003(7) 0.0037(7) 0.0003(7)
C2 0.0157(8) 0.0215(10) 0.0187(9) 0.0019(7) 0.0049(7) 0.0018(7)
C25 0.0212(10) 0.0212(11) 0.0259(10) 0.0025(9) 0.0119(8) 0.0019(8)
C26 0.0252(10) 0.0349(11) 0.0198(10) -0.0068(9) 0.0077(8) -0.0047(9)
C15 0.0219(9) 0.0228(11) 0.0219(10) 0.0032(8) 0.0051(8) 0.0032(8)
C16 0.0166(8) 0.0224(11) 0.0176(9) 0.0006(8) 0.0045(6) 0.0005(7)
C18 0.0208(9) 0.0171(9) 0.0110(8) -0.0002(7) 0.0048(7) -0.0006(7)
C19 0.0193(9) 0.0169(9) 0.0140(9) 0.0011(7) 0.0066(7) -0.0012(7)
C24 0.0238(10) 0.0159(9) 0.0148(9) 0.0005(7) 0.0093(8) -0.0012(8)
C23 0.0233(9) 0.0214(10) 0.0193(11) -0.0006(8) 0.0102(7) 0.0009(8)
C22 0.0207(10) 0.0250(12) 0.0268(11) 0.0028(9) 0.0110(8) 0.0034(8)
C21 0.0182(9) 0.0222(10) 0.0216(10) -0.0011(8) 0.0052(7) -0.0029(8)
C20 0.0213(9) 0.0175(10) 0.0186(10) -0.0011(8) 0.0060(7) 0.0005(8)
C17 0.0195(9) 0.0207(10) 0.0165(8) 0.0004(8) 0.0054(7) -0.0005(8)
C4 0.0165(9) 0.0199(10) 0.0134(9) 0.0019(8) 0.0048(7) 0.0020(8)
C3 0.0155(8) 0.0200(11) 0.0185(8) 0.0015(8) 0.0044(6) 0.0018(8)
C7 0.0205(9) 0.0307(11) 0.0159(10) 0.0005(8) 0.0026(7) 0.0028(9)
C8 0.0252(11) 0.0500(15) 0.0156(11) -0.0010(9) 0.0004(9) 0.0061(10)
C6 0.0278(10) 0.0353(13) 0.0274(12) -0.0048(10) 0.0058(9) -0.0063(10)
C5 0.0169(8) 0.0172(10) 0.0158(9) 0.0000(7) 0.0067(7) 0.0011(7)
N1 0.0159(7) 0.0193(8) 0.0115(7) -0.0002(6) 0.0044(6) -0.0012(7)
C10 0.0146(8) 0.0171(9) 0.0151(9) -0.0020(7) 0.0050(7) 0.0018(7)
O3 0.0240(7) 0.0237(7) 0.0168(6) -0.0023(5) 0.0080(5) -0.0049(6)

loop_
_atom_type_symbol
_atom_type_description
_atom_type_scat_dispersion_real
_atom_type_scat_dispersion_imag
_atom_type_scat_source
C C 0.0181 0.0091 'International Tables Vol C Tables 4.2.6.8 and 6.1.1.4'
H H 0.0000 0.0000 'International Tables Vol C Tables 4.2.6.8 and 6.1.1.4'
N N 0.0311 0.0180 'International Tables Vol C Tables 4.2.6.8 and 6.1.1.4'
O O 0.0492 0.0322 'International Tables Vol C Tables 4.2.6.8 and 6.1.1.4'
Br Br -0.6763 1.2805 'International Tables Vol C Tables 4.2.6.8 and 6.1.1.4'

loop_
_geom_angle_atom_site_label_1
_geom_angle_atom_site_label_2
_geom_angle_atom_site_label_3
_geom_angle
C1 O1 C2 104.75(14)
C25 O2 C26 112.92(17)
C17 N2 C24 109.19(17)
C17 N2 H2 125.4
C24 N2 H2 125.4
C3 O4 C7 109.06(15)
C4 O5 C7 109.13(15)
C16 C11 C12 117.47(19)
C16 C11 C10 121.36(18)
C12 C11 C10 121.02(18)
C13 C14 C15 120.1(2)
C13 C14 H14 119.9
C15 C14 H14 119.9
C12 C13 C14 119.84(19)
C12 C13 H13 120.1
C14 C13 H13 120.1
C13 C12 C11 121.4(2)
C13 C12 Br1 115.60(18)
C11 C12 Br1 122.90(17)
N1 C9 C18 108.99(15)
N1 C9 C1 101.43(14)
C18 C9 C1 111.14(15)
N1 C9 C10 107.17(16)
C18 C9 C10 113.69(15)
C1 C9 C10 113.53(16)
O1 C1 C9 111.11(14)
O1 C1 C4 102.55(15)
C9 C1 C4 104.36(15)
O1 C1 H1 112.7
C9 C1 H1 112.7
C4 C1 H1 112.7
O1 C2 C25 113.55(17)
O1 C2 C3 102.69(14)
C25 C2 C3 111.63(18)
O1 C2 H2A 109.6
C25 C2 H2A 109.6
C3 C2 H2A 109.6
O2 C25 C2 114.28(18)
O2 C25 H25B 108.7
C2 C25 H25B 108.7
O2 C25 H25A 108.7
C2 C25 H25A 108.7
H25B C25 H25A 107.6
O2 C26 H26A 109.5
O2 C26 H26B 109.5
H26A C26 H26B 109.5
O2 C26 H26C 109.5
H26A C26 H26C 109.5
H26B C26 H26C 109.5
C16 C15 C14 119.3(2)
C16 C15 H15 120.3
C14 C15 H15 120.3
C15 C16 C11 121.8(2)
C15 C16 H16 119.1
C11 C16 H16 119.1
C17 C18 C19 105.97(17)
C17 C18 C9 127.48(17)
C19 C18 C9 125.73(17)
C20 C19 C24 119.21(18)
C20 C19 C18 134.26(18)
C24 C19 C18 106.50(17)
N2 C24 C23 130.17(19)
N2 C24 C19 107.87(17)
C23 C24 C19 121.96(19)
C22 C23 C24 117.4(2)
C22 C23 H23 121.3
C24 C23 H23 121.3
C23 C22 C21 121.4(2)
C23 C22 H22 119.3
C21 C22 H22 119.3
C20 C21 C22 121.54(19)
C20 C21 H21 119.2
C22 C21 H21 119.2
C21 C20 C19 118.54(19)
C21 C20 H20 120.7
C19 C20 H20 120.7
N2 C17 C18 110.48(16)
N2 C17 H17 124.8
C18 C17 H17 124.8
O5 C4 C3 105.06(15)
O5 C4 C5 110.84(15)
C3 C4 C5 114.08(16)
O5 C4 C1 119.36(16)
C3 C4 C1 104.23(15)
C5 C4 C1 103.47(15)
O4 C3 C2 116.52(15)
O4 C3 C4 105.61(16)
C2 C3 C4 103.60(16)
O4 C3 H3 110.2
C2 C3 H3 110.2
C4 C3 H3 110.2
O4 C7 O5 105.04(16)
O4 C7 C8 108.45(18)
O5 C7 C8 108.28(17)
O4 C7 C6 110.99(18)
O5 C7 C6 110.75(17)
C8 C7 C6 112.97(19)
C7 C8 H8A 109.5
C7 C8 H8B 109.5
H8A C8 H8B 109.5
C7 C8 H8C 109.5
H8A C8 H8C 109.5
H8B C8 H8C 109.5
C7 C6 H6C 109.5
C7 C6 H6B 109.5
H6C C6 H6B 109.5
C7 C6 H6A 109.5
H6C C6 H6A 109.5
H6B C6 H6A 109.5
O6 C5 N1 126.76(18)
O6 C5 C4 125.13(17)
N1 C5 C4 108.04(15)
C5 N1 C9 114.52(15)
C5 N1 H1A 122.7
C9 N1 H1A 122.7
O3 C10 C11 121.00(17)
O3 C10 C9 118.07(18)
C11 C10 C9 120.91(17)

loop_
_geom_bond_atom_site_label_1
_geom_bond_atom_site_label_2
_geom_bond_distance
Br1 C12 1.902(2)
O1 C1 1.427(2)
O1 C2 1.450(2)
O2 C25 1.414(3)
O2 C26 1.434(3)
N2 C17 1.365(3)
N2 C24 1.367(3)
N2 H2 0.8800
O4 C3 1.413(2)
O4 C7 1.434(3)
O5 C4 1.406(2)
O5 C7 1.443(2)
O6 C5 1.217(3)
C11 C16 1.398(3)
C11 C12 1.410(3)
C11 C10 1.499(3)
C14 C13 1.394(4)
C14 C15 1.395(3)
C14 H14 0.9500
C13 C12 1.380(3)
C13 H13 0.9500
C9 N1 1.473(3)
C9 C18 1.505(3)
C9 C1 1.544(2)
C9 C10 1.562(3)
C1 C4 1.547(3)
C1 H1 1.0000
C2 C25 1.510(3)
C2 C3 1.533(3)
C2 H2A 1.0000
C25 H25B 0.9900
C25 H25A 0.9900
C26 H26A 0.9800
C26 H26B 0.9800
C26 H26C 0.9800
C15 C16 1.389(3)
C15 H15 0.9500
C16 H16 0.9500
C18 C17 1.376(3)
C18 C19 1.445(2)
C19 C20 1.404(3)
C19 C24 1.421(3)
C24 C23 1.402(3)
C23 C22 1.382(3)
C23 H23 0.9500
C22 C21 1.405(3)
C22 H22 0.9500
C21 C20 1.383(3)
C21 H21 0.9500
C20 H20 0.9500
C17 H17 0.9500
C4 C3 1.537(3)
C4 C5 1.542(3)
C3 H3 1.0000
C7 C8 1.515(3)
C7 C6 1.519(3)
C8 H8A 0.9800
C8 H8B 0.9800
C8 H8C 0.9800
C6 H6C 0.9800
C6 H6B 0.9800
C6 H6A 0.9800
C5 N1 1.335(3)
N1 H1A 0.8800
C10 O3 1.201(3)
